data_4320465
loop_
_publ_author_name
'David A. Brown'
'W. Errington'
'W. K. Glass'
'W. Haase'
'T. J. Kemp'
'H. Nimir'
'S. M. Ostrovsky'
'R. Werner'

_publ_section_title
;
 Magnetic, Spectroscopic, and Structural Studies of Dicobalt Hydroxamates
 and Model Hydrolases
;
_journal_name_full 'Inorganic Chemistry'
_journal_page_first 5962
_journal_page_last 5971
_journal_paper_doi 10.1021/ic0103345
_journal_volume 40
_journal_year 2001
_chemical_formula_sum 'C20 H46 Co2 F3 N7 O10 S'
_chemical_formula_weight 751.56
_chemical_name_systematic
;
?
;
_space_group_IT_number 14
_symmetry_cell_setting monoclinic
_symmetry_space_group_name_Hall '-P 2ybc'
_symmetry_space_group_name_H-M 'P 1 21/c 1'
_atom_sites_solution_hydrogens geom
_atom_sites_solution_primary direct
_atom_sites_solution_secondary difmap
_audit_creation_method SHELXL-97
_cell_angle_alpha 90.00
_cell_angle_beta 94.47
_cell_angle_gamma 90.00
_cell_formula_units_Z 4
_cell_length_a 11.0745(6)
_cell_length_b 13.6540(7)
_cell_length_c 22.6864(11)
_cell_measurement_reflns_used 6386
_cell_measurement_temperature 180(2)
_cell_measurement_theta_max 28.49
_cell_measurement_theta_min 1.74
_cell_volume 3420.0(3)
_computing_cell_refinement 'SAINT (Siemens, 1995)'
_computing_data_collection 'SMART (Siemens, 1994)'
_computing_data_reduction SAINT
_computing_structure_refinement 'SHELXL-97 (Sheldrick, 1997)'
_computing_structure_solution 'SHELXS-97 (Sheldrick, 1990)'
_diffrn_ambient_temperature 180(2)
_diffrn_detector_area_resol_mean 8.192
_diffrn_measured_fraction_theta_full 0.930
_diffrn_measured_fraction_theta_max 0.930
_diffrn_measurement_device_type
; 
Siemens SMART CCD area-detector diffractometer
;
_diffrn_measurement_method '\w scans'
_diffrn_radiation_monochromator graphite
_diffrn_radiation_source 'normal-focus sealed tube'
_diffrn_radiation_type MoK\a
_diffrn_radiation_wavelength 0.71073
_diffrn_reflns_av_R_equivalents 0.0231
_diffrn_reflns_av_sigmaI/netI 0.0231
_diffrn_reflns_limit_h_max 11
_diffrn_reflns_limit_h_min -14
_diffrn_reflns_limit_k_max 17
_diffrn_reflns_limit_k_min -14
_diffrn_reflns_limit_l_max 30
_diffrn_reflns_limit_l_min -29
_diffrn_reflns_number 20291
_diffrn_reflns_theta_full 28.49
_diffrn_reflns_theta_max 28.49
_diffrn_reflns_theta_min 1.74
_diffrn_standards_decay_% 0
_diffrn_standards_number 0
_exptl_absorpt_coefficient_mu 1.103
_exptl_absorpt_correction_T_max 0.8791
_exptl_absorpt_correction_T_min 0.6668
_exptl_absorpt_correction_type multi-scan
_exptl_absorpt_process_details 'SADABS (Sheldrick, 1996)'
_exptl_crystal_colour red
_exptl_crystal_density_diffrn 1.460
_exptl_crystal_density_method 'not measured'
_exptl_crystal_description block
_exptl_crystal_F_000 1568
_exptl_crystal_size_max 0.40
_exptl_crystal_size_mid 0.38
_exptl_crystal_size_min 0.12
_refine_diff_density_max 0.623
_refine_diff_density_min -0.542
_refine_diff_density_rms 0.062
_refine_ls_extinction_method none
_refine_ls_goodness_of_fit_ref 1.065
_refine_ls_hydrogen_treatment constr
_refine_ls_matrix_type full
_refine_ls_number_parameters 419
_refine_ls_number_reflns 8065
_refine_ls_number_restraints 0
_refine_ls_restrained_S_all 1.065
_refine_ls_R_factor_all 0.0542
_refine_ls_R_factor_gt 0.0394
_refine_ls_shift/su_max 0.035
_refine_ls_shift/su_mean 0.000
_refine_ls_structure_factor_coef Fsqd
_refine_ls_weighting_details 'calc w=1/[\s^2^(Fo^2^)+(0.0337P)^2^+3.5211P] where P=(Fo^2^+2Fc^2^)/3'
_refine_ls_weighting_scheme calc
_refine_ls_wR_factor_gt 0.0866
_refine_ls_wR_factor_ref 0.0966
_reflns_number_gt 6596
_reflns_number_total 8065
_reflns_threshold_expression >2\s(I)
_cod_data_source_file ic0103345_2.cif
_cod_data_source_block has1
_cod_database_code 4320465

loop_
_symmetry_equiv_pos_as_xyz
'x, y, z'
'-x, y+1/2, -z+1/2'
'-x, -y, -z'
'x, -y-1/2, z-1/2'

loop_
_atom_site_label
_atom_site_type_symbol
_atom_site_fract_x
_atom_site_fract_y
_atom_site_fract_z
_atom_site_U_iso_or_equiv
_atom_site_adp_type
_atom_site_occupancy
_atom_site_symmetry_multiplicity
_atom_site_calc_flag
_atom_site_refinement_flags
_atom_site_disorder_assembly
_atom_site_disorder_group
Co1 Co -0.39479(3) 1.22350(2) -0.055684(13) 0.02868(8) Uani 1 1 d . . .
Co2 Co -0.23054(3) 1.10746(2) -0.157225(13) 0.03154(8) Uani 1 1 d . . .
S1 S -0.14374(6) 0.60615(5) -0.11482(3) 0.04321(15) Uani 1 1 d . . .
F1 F -0.2336(3) 0.50132(16) -0.20293(9) 0.0988(9) Uani 1 1 d . . .
F2 F -0.33495(18) 0.6294(3) -0.18679(10) 0.1189(11) Uani 1 1 d . . .
F3 F -0.17241(18) 0.64052(15) -0.22867(8) 0.0667(5) Uani 1 1 d . . .
O1 O -0.49596(15) 1.11237(13) -0.09850(7) 0.0359(4) Uani 1 1 d . . .
O2 O -0.40397(16) 1.05743(14) -0.17619(7) 0.0446(4) Uani 1 1 d . . .
O3 O -0.28067(15) 1.12684(12) -0.00756(7) 0.0349(4) Uani 1 1 d . . .
O4 O -0.21223(17) 1.03136(13) -0.07759(7) 0.0422(4) Uani 1 1 d . . .
O5 O -0.28265(14) 1.24207(11) -0.12412(7) 0.0311(3) Uani 1 1 d . . .
O6 O -0.06090(16) 1.17161(14) -0.13494(9) 0.0460(4) Uani 1 1 d . . .
O7 O -0.30449(15) 1.34410(13) -0.01097(7) 0.0379(4) Uani 1 1 d . . .
O8 O -0.2127(3) 0.5521(3) -0.07702(11) 0.1050(12) Uani 1 1 d . . .
O9 O -0.0304(3) 0.5636(3) -0.12472(13) 0.1291(16) Uani 1 1 d . . .
O10 O -0.1357(4) 0.70538(19) -0.10292(12) 0.1101(12) Uani 1 1 d . . .
N1 N -0.52723(18) 1.22025(17) 0.01283(9) 0.0396(5) Uani 1 1 d . . .
N2 N -0.52847(18) 1.33355(16) -0.09684(10) 0.0400(5) Uani 1 1 d . . .
N3 N -0.1501(2) 0.98023(17) -0.19883(10) 0.0488(6) Uani 1 1 d . . .
N4 N -0.2406(2) 1.16444(17) -0.25031(9) 0.0448(5) Uani 1 1 d . . .
N5 N -0.17798(18) 1.29533(16) -0.10897(9) 0.0356(4) Uani 1 1 d . . .
N6 N -0.1678(2) 1.44447(19) 0.03523(13) 0.0501(6) Uani 1 1 d . . .
N7 N -0.1679(2) 1.28169(18) 0.05893(10) 0.0447(5) Uani 1 1 d . . .
C1 C -0.4910(2) 1.06186(18) -0.14420(10) 0.0351(5) Uani 1 1 d . . .
C2 C -0.6013(3) 1.0005(2) -0.16356(12) 0.0539(8) Uani 1 1 d . . .
H2A H -0.6281 0.9647 -0.1295 0.081 Uiso 1 1 calc R . .
H2B H -0.5804 0.9539 -0.1940 0.081 Uiso 1 1 calc R . .
H2C H -0.6667 1.0434 -0.1797 0.081 Uiso 1 1 calc R . .
C3 C -0.2227(2) 1.05379(18) -0.02520(10) 0.0329(5) Uani 1 1 d . . .
C4 C -0.1614(2) 0.9890(2) 0.02234(12) 0.0501(7) Uani 1 1 d . . .
H4A H -0.1445 0.9248 0.0055 0.075 Uiso 1 1 calc R . .
H4B H -0.2148 0.9809 0.0545 0.075 Uiso 1 1 calc R . .
H4C H -0.0853 1.0194 0.0378 0.075 Uiso 1 1 calc R . .
C5 C -0.5544(3) 1.1185(2) 0.02935(12) 0.0517(7) Uani 1 1 d . . .
H5A H -0.6185 1.1185 0.0568 0.077 Uiso 1 1 calc R . .
H5B H -0.4813 1.0881 0.0484 0.077 Uiso 1 1 calc R . .
H5C H -0.5814 1.0814 -0.0062 0.077 Uiso 1 1 calc R . .
C6 C -0.4881(3) 1.2730(3) 0.06775(12) 0.0572(8) Uani 1 1 d . . .
H6A H -0.5515 1.2685 0.0955 0.086 Uiso 1 1 calc R . .
H6B H -0.4736 1.3420 0.0586 0.086 Uiso 1 1 calc R . .
H6C H -0.4132 1.2436 0.0856 0.086 Uiso 1 1 calc R . .
C7 C -0.6384(2) 1.2657(2) -0.01576(13) 0.0512(7) Uani 1 1 d . . .
H7A H -0.6942 1.2828 0.0147 0.061 Uiso 1 1 calc R . .
H7B H -0.6801 1.2185 -0.0435 0.061 Uiso 1 1 calc R . .
C8 C -0.6071(3) 1.3567(2) -0.04887(14) 0.0528(7) Uani 1 1 d . . .
H8A H -0.6825 1.3881 -0.0659 0.063 Uiso 1 1 calc R . .
H8B H -0.5650 1.4036 -0.0211 0.063 Uiso 1 1 calc R . .
C9 C -0.4677(3) 1.4227(2) -0.11606(16) 0.0567(8) Uani 1 1 d . . .
H9A H -0.4211 1.4072 -0.1499 0.085 Uiso 1 1 calc R . .
H9B H -0.4130 1.4477 -0.0835 0.085 Uiso 1 1 calc R . .
H9C H -0.5286 1.4726 -0.1277 0.085 Uiso 1 1 calc R . .
C10 C -0.6029(3) 1.2949(2) -0.14842(12) 0.0503(7) Uani 1 1 d . . .
H10A H -0.6593 1.3457 -0.1640 0.075 Uiso 1 1 calc R . .
H10B H -0.6487 1.2378 -0.1364 0.075 Uiso 1 1 calc R . .
H10C H -0.5502 1.2755 -0.1792 0.075 Uiso 1 1 calc R . .
C11 C -0.2327(4) 0.8953(2) -0.19996(15) 0.0649(9) Uani 1 1 d . . .
H11A H -0.3107 0.9134 -0.2205 0.097 Uiso 1 1 calc R . .
H11B H -0.2451 0.8754 -0.1594 0.097 Uiso 1 1 calc R . .
H11C H -0.1973 0.8408 -0.2208 0.097 Uiso 1 1 calc R . .
C12 C -0.0343(3) 0.9517(3) -0.16717(17) 0.0748(11) Uani 1 1 d . . .
H12A H 0.0015 0.8976 -0.1881 0.112 Uiso 1 1 calc R . .
H12B H -0.0486 0.9309 -0.1270 0.112 Uiso 1 1 calc R . .
H12C H 0.0211 1.0078 -0.1653 0.112 Uiso 1 1 calc R . .
C13 C -0.1295(3) 1.0107(2) -0.25967(13) 0.0628(9) Uani 1 1 d . . .
H13A H -0.1235 0.9518 -0.2847 0.075 Uiso 1 1 calc R . .
H13B H -0.0518 1.0465 -0.2593 0.075 Uiso 1 1 calc R . .
C14 C -0.2290(3) 1.0747(2) -0.28568(12) 0.0589(8) Uani 1 1 d . . .
H14A H -0.2124 1.0928 -0.3265 0.071 Uiso 1 1 calc R . .
H14B H -0.3063 1.0380 -0.2876 0.071 Uiso 1 1 calc R . .
C15 C -0.1440(4) 1.2340(3) -0.26119(14) 0.0641(9) Uani 1 1 d . . .
H15A H -0.0652 1.2044 -0.2494 0.096 Uiso 1 1 calc R . .
H15B H -0.1542 1.2937 -0.2381 0.096 Uiso 1 1 calc R . .
H15C H -0.1481 1.2504 -0.3034 0.096 Uiso 1 1 calc R . .
C16 C -0.3579(3) 1.2120(3) -0.26695(14) 0.0700(10) Uani 1 1 d . . .
H16A H -0.3660 1.2707 -0.2427 0.105 Uiso 1 1 calc R . .
H16B H -0.4239 1.1663 -0.2604 0.105 Uiso 1 1 calc R . .
H16C H -0.3619 1.2304 -0.3088 0.105 Uiso 1 1 calc R . .
C17 C -0.0715(2) 1.2560(2) -0.11403(12) 0.0402(6) Uani 1 1 d . . .
C18 C 0.0373(3) 1.3157(3) -0.09376(17) 0.0642(9) Uani 1 1 d . . .
H18A H 0.0751 1.2882 -0.0569 0.096 Uiso 1 1 calc R . .
H18B H 0.0124 1.3834 -0.0870 0.096 Uiso 1 1 calc R . .
H18C H 0.0955 1.3146 -0.1242 0.096 Uiso 1 1 calc R . .
C19 C -0.2157(2) 1.35502(18) 0.02600(10) 0.0346(5) Uani 1 1 d . . .
C20 C -0.2259(3) 0.5942(2) -0.18683(13) 0.0498(7) Uani 1 1 d . . .
H7D H -0.190(3) 1.227(2) 0.0493(13) 0.047(9) Uiso 1 1 d . . .
H7E H -0.097(3) 1.287(2) 0.0806(15) 0.061(10) Uiso 1 1 d . . .
H6D H -0.109(3) 1.451(2) 0.0576(14) 0.051(9) Uiso 1 1 d . . .
H6E H -0.184(3) 1.485(2) 0.0085(14) 0.051(9) Uiso 1 1 d . . .
H5D H -0.187(3) 1.351(2) -0.0934(13) 0.049(9) Uiso 1 1 d . . .

loop_
_atom_site_aniso_label
_atom_site_aniso_U_11
_atom_site_aniso_U_22
_atom_site_aniso_U_33
_atom_site_aniso_U_23
_atom_site_aniso_U_13
_atom_site_aniso_U_12
Co1 0.02422(14) 0.03526(17) 0.02622(15) -0.00181(12) -0.00024(11) -0.00419(12)
Co2 0.03522(17) 0.03411(17) 0.02572(15) -0.00073(12) 0.00504(12) -0.00474(13)
S1 0.0399(3) 0.0468(4) 0.0418(3) -0.0021(3) -0.0042(3) -0.0054(3)
F1 0.156(2) 0.0661(13) 0.0658(13) -0.0016(11) -0.0423(14) -0.0395(15)
F2 0.0456(11) 0.241(4) 0.0681(14) 0.0213(18) -0.0082(10) 0.0398(16)
F3 0.0774(13) 0.0758(13) 0.0473(10) 0.0084(9) 0.0068(9) -0.0096(10)
O1 0.0333(8) 0.0447(10) 0.0291(8) -0.0042(7) -0.0005(6) -0.0115(7)
O2 0.0457(10) 0.0561(11) 0.0325(9) -0.0093(8) 0.0057(8) -0.0168(9)
O3 0.0347(9) 0.0396(9) 0.0293(8) -0.0011(7) -0.0037(7) -0.0042(7)
O4 0.0552(11) 0.0392(10) 0.0331(9) 0.0043(7) 0.0093(8) 0.0031(8)
O5 0.0276(8) 0.0326(8) 0.0328(8) 0.0000(6) 0.0001(6) -0.0076(6)
O6 0.0322(9) 0.0484(11) 0.0579(11) -0.0056(9) 0.0070(8) -0.0029(8)
O7 0.0335(8) 0.0402(9) 0.0389(9) -0.0075(7) -0.0048(7) -0.0035(7)
O8 0.106(2) 0.150(3) 0.0541(14) 0.0352(17) -0.0232(14) -0.078(2)
O9 0.0702(18) 0.245(5) 0.0670(17) -0.049(2) -0.0273(14) 0.067(2)
O10 0.213(4) 0.0512(15) 0.0634(16) -0.0073(13) -0.008(2) -0.0241(19)
N1 0.0323(10) 0.0564(13) 0.0304(10) -0.0041(9) 0.0041(8) -0.0056(10)
N2 0.0298(10) 0.0423(12) 0.0468(12) 0.0027(10) -0.0045(9) -0.0003(9)
N3 0.0665(15) 0.0426(13) 0.0385(11) -0.0061(10) 0.0124(11) 0.0027(11)
N4 0.0569(14) 0.0493(13) 0.0292(10) 0.0035(9) 0.0087(9) -0.0061(11)
N5 0.0316(10) 0.0327(11) 0.0424(11) -0.0013(9) 0.0028(8) -0.0103(8)
N6 0.0524(15) 0.0397(13) 0.0549(15) -0.0045(12) -0.0159(12) -0.0088(11)
N7 0.0486(14) 0.0384(13) 0.0444(12) -0.0010(10) -0.0141(10) -0.0101(11)
C1 0.0372(12) 0.0400(13) 0.0267(11) 0.0055(10) -0.0051(9) -0.0118(10)
C2 0.0522(16) 0.071(2) 0.0375(13) -0.0057(13) -0.0060(12) -0.0304(15)
C3 0.0271(11) 0.0387(13) 0.0327(11) 0.0063(10) 0.0004(9) -0.0060(10)
C4 0.0378(14) 0.0667(19) 0.0458(15) 0.0188(14) 0.0027(11) 0.0072(13)
C5 0.0465(15) 0.070(2) 0.0401(14) 0.0063(13) 0.0143(12) -0.0144(14)
C6 0.0489(16) 0.087(2) 0.0363(14) -0.0172(15) 0.0084(12) -0.0086(16)
C7 0.0306(13) 0.073(2) 0.0515(16) -0.0037(15) 0.0100(11) 0.0037(13)
C8 0.0401(15) 0.0577(18) 0.0604(18) -0.0072(15) 0.0020(13) 0.0130(13)
C9 0.0424(15) 0.0469(16) 0.079(2) 0.0188(15) -0.0089(14) 0.0003(13)
C10 0.0415(14) 0.0609(18) 0.0459(15) 0.0080(13) -0.0123(12) 0.0030(13)
C11 0.101(3) 0.0388(15) 0.0573(19) -0.0080(14) 0.0213(18) -0.0077(17)
C12 0.078(2) 0.073(2) 0.073(2) -0.0145(19) 0.0062(19) 0.037(2)
C13 0.091(2) 0.0559(19) 0.0447(16) -0.0077(14) 0.0282(16) 0.0012(18)
C14 0.087(2) 0.0638(19) 0.0271(13) -0.0048(13) 0.0143(14) -0.0137(17)
C15 0.092(3) 0.0599(19) 0.0430(16) 0.0075(14) 0.0197(16) -0.0236(18)
C16 0.076(2) 0.094(3) 0.0392(15) 0.0207(17) -0.0031(15) 0.012(2)
C17 0.0312(12) 0.0459(15) 0.0437(14) -0.0006(11) 0.0043(10) -0.0082(11)
C18 0.0343(15) 0.069(2) 0.090(2) -0.0108(19) 0.0044(15) -0.0186(14)
C19 0.0313(11) 0.0405(13) 0.0316(11) -0.0077(10) 0.0009(9) -0.0047(10)
C20 0.0413(15) 0.0610(19) 0.0453(15) 0.0079(13) -0.0075(12) -0.0053(13)

loop_
_atom_type_symbol
_atom_type_description
_atom_type_scat_dispersion_real
_atom_type_scat_dispersion_imag
_atom_type_scat_source
C C 0.0033 0.0016 'International Tables Vol C Tables 4.2.6.8 and 6.1.1.4'
H H 0.0000 0.0000 'International Tables Vol C Tables 4.2.6.8 and 6.1.1.4'
N N 0.0061 0.0033 'International Tables Vol C Tables 4.2.6.8 and 6.1.1.4'
O O 0.0106 0.0060 'International Tables Vol C Tables 4.2.6.8 and 6.1.1.4'
F F 0.0171 0.0103 'International Tables Vol C Tables 4.2.6.8 and 6.1.1.4'
S S 0.1246 0.1234 'International Tables Vol C Tables 4.2.6.8 and 6.1.1.4'
Co Co 0.3494 0.9721 'International Tables Vol C Tables 4.2.6.8 and 6.1.1.4'

loop_
_geom_angle_atom_site_label_1
_geom_angle_atom_site_label_2
_geom_angle_atom_site_label_3
_geom_angle
_geom_angle_site_symmetry_1
_geom_angle_site_symmetry_3
_geom_angle_publ_flag
O3 Co1 O5 95.49(6) . . ?
O3 Co1 O1 93.75(7) . . ?
O5 Co1 O1 94.10(6) . . ?
O3 Co1 O7 89.83(6) . . ?
O5 Co1 O7 88.61(6) . . ?
O1 Co1 O7 175.27(7) . . ?
O3 Co1 N1 91.57(7) . . ?
O5 Co1 N1 172.71(8) . . ?
O1 Co1 N1 87.20(7) . . ?
O7 Co1 N1 89.62(7) . . ?
O3 Co1 N2 172.63(7) . . ?
O5 Co1 N2 91.18(7) . . ?
O1 Co1 N2 88.88(7) . . ?
O7 Co1 N2 87.20(7) . . ?
N1 Co1 N2 81.67(8) . . ?
O2 Co2 O4 92.42(7) . . ?
O2 Co2 O5 95.06(7) . . ?
O4 Co2 O5 97.96(7) . . ?
O2 Co2 O6 174.28(8) . . ?
O4 Co2 O6 88.53(8) . . ?
O5 Co2 O6 79.22(7) . . ?
O2 Co2 N3 92.92(9) . . ?
O4 Co2 N3 87.87(8) . . ?
O5 Co2 N3 169.89(8) . . ?
O6 Co2 N3 92.76(9) . . ?
O2 Co2 N4 86.62(8) . . ?
O4 Co2 N4 169.83(8) . . ?
O5 Co2 N4 92.21(8) . . ?
O6 Co2 N4 93.43(8) . . ?
N3 Co2 N4 82.07(9) . . ?
O10 S1 O8 115.2(2) . . ?
O10 S1 O9 112.9(3) . . ?
O8 S1 O9 114.3(3) . . ?
O10 S1 C20 106.51(17) . . ?
O8 S1 C20 104.16(14) . . ?
O9 S1 C20 102.04(15) . . ?
C1 O1 Co1 137.09(15) . . ?
C1 O2 Co2 127.75(15) . . ?
C3 O3 Co1 129.52(15) . . ?
C3 O4 Co2 134.28(17) . . ?
N5 O5 Co1 114.52(13) . . ?
N5 O5 Co2 107.56(13) . . ?
Co1 O5 Co2 111.10(7) . . ?
C17 O6 Co2 111.47(16) . . ?
C19 O7 Co1 136.34(17) . . ?
C6 N1 C5 107.3(2) . . ?
C6 N1 C7 110.1(2) . . ?
C5 N1 C7 109.1(2) . . ?
C6 N1 Co1 114.53(16) . . ?
C5 N1 Co1 110.84(16) . . ?
C7 N1 Co1 104.88(15) . . ?
C9 N2 C10 107.5(2) . . ?
C9 N2 C8 110.5(2) . . ?
C10 N2 C8 109.6(2) . . ?
C9 N2 Co1 111.85(15) . . ?
C10 N2 Co1 113.42(17) . . ?
C8 N2 Co1 104.00(16) . . ?
C12 N3 C11 108.4(3) . . ?
C12 N3 C13 109.8(3) . . ?
C11 N3 C13 110.2(2) . . ?
C12 N3 Co2 111.47(18) . . ?
C11 N3 Co2 110.89(19) . . ?
C13 N3 Co2 106.00(18) . . ?
C15 N4 C16 108.2(3) . . ?
C15 N4 C14 110.5(2) . . ?
C16 N4 C14 109.8(3) . . ?
C15 N4 Co2 113.55(18) . . ?
C16 N4 Co2 111.80(17) . . ?
C14 N4 Co2 102.91(16) . . ?
C17 N5 O5 120.2(2) . . ?
O1 C1 O2 126.4(2) . . ?
O1 C1 C2 117.3(2) . . ?
O2 C1 C2 116.4(2) . . ?
O4 C3 O3 125.7(2) . . ?
O4 C3 C4 117.9(2) . . ?
O3 C3 C4 116.4(2) . . ?
N1 C7 C8 110.4(2) . . ?
N2 C8 C7 111.3(2) . . ?
N3 C13 C14 111.9(3) . . ?
N4 C14 C13 111.4(3) . . ?
O6 C17 N5 121.4(2) . . ?
O6 C17 C18 121.3(3) . . ?
N5 C17 C18 117.3(3) . . ?
O7 C19 N7 122.9(2) . . ?
O7 C19 N6 119.6(2) . . ?
N7 C19 N6 117.5(2) . . ?
F2 C20 F3 107.0(3) . . ?
F2 C20 F1 108.3(3) . . ?
F3 C20 F1 106.5(3) . . ?
F2 C20 S1 111.5(2) . . ?
F3 C20 S1 112.5(2) . . ?
F1 C20 S1 110.7(2) . . ?

loop_
_geom_bond_atom_site_label_1
_geom_bond_atom_site_label_2
_geom_bond_distance
_geom_bond_site_symmetry_2
_geom_bond_publ_flag
Co1 O3 2.0774(17) . ?
Co1 O5 2.0779(16) . ?
Co1 O1 2.0813(16) . ?
Co1 O7 2.1406(16) . ?
Co1 N1 2.219(2) . ?
Co1 N2 2.260(2) . ?
Co2 O2 2.0523(18) . ?
Co2 O4 2.0802(17) . ?
Co2 O5 2.0840(16) . ?
Co2 O6 2.0986(18) . ?
Co2 N3 2.199(2) . ?
Co2 N4 2.245(2) . ?
S1 O10 1.383(3) . ?
S1 O8 1.402(3) . ?
S1 O9 1.417(3) . ?
S1 C20 1.814(3) . ?
F1 C20 1.320(4) . ?
F2 C20 1.300(4) . ?
F3 C20 1.319(3) . ?
O1 C1 1.250(3) . ?
O2 C1 1.252(3) . ?
O3 C3 1.268(3) . ?
O4 C3 1.242(3) . ?
O5 N5 1.389(2) . ?
O6 C17 1.255(3) . ?
O7 C19 1.251(3) . ?
N1 C6 1.475(3) . ?
N1 C5 1.476(4) . ?
N1 C7 1.482(3) . ?
N2 C9 1.474(4) . ?
N2 C10 1.476(3) . ?
N2 C8 1.480(4) . ?
N3 C12 1.472(4) . ?
N3 C11 1.476(4) . ?
N3 C13 1.476(4) . ?
N4 C15 1.466(4) . ?
N4 C16 1.475(4) . ?
N4 C14 1.476(4) . ?
N5 C17 1.309(3) . ?
N6 C19 1.341(3) . ?
N7 C19 1.334(3) . ?
C1 C2 1.517(3) . ?
C3 C4 1.514(3) . ?
C7 C8 1.505(4) . ?
C13 C14 1.491(5) . ?
C17 C18 1.497(4) . ?

loop_
_geom_torsion_atom_site_label_1
_geom_torsion_atom_site_label_2
_geom_torsion_atom_site_label_3
_geom_torsion_atom_site_label_4
_geom_torsion
_geom_torsion_site_symmetry_1
_geom_torsion_site_symmetry_2
_geom_torsion_site_symmetry_3
_geom_torsion_site_symmetry_4
_geom_torsion_publ_flag
O3 Co1 O1 C1 -87.7(2) . . . . ?
O5 Co1 O1 C1 8.1(2) . . . . ?
O7 Co1 O1 C1 133.0(8) . . . . ?
N1 Co1 O1 C1 -179.1(2) . . . . ?
N2 Co1 O1 C1 99.2(2) . . . . ?
O4 Co2 O2 C1 52.8(2) . . . . ?
O5 Co2 O2 C1 -45.4(2) . . . . ?
O6 Co2 O2 C1 -46.7(9) . . . . ?
N3 Co2 O2 C1 140.8(2) . . . . ?
N4 Co2 O2 C1 -137.3(2) . . . . ?
O5 Co1 O3 C3 -44.51(19) . . . . ?
O1 Co1 O3 C3 49.98(19) . . . . ?
O7 Co1 O3 C3 -133.11(19) . . . . ?
N1 Co1 O3 C3 137.28(19) . . . . ?
N2 Co1 O3 C3 160.7(5) . . . . ?
O2 Co2 O4 C3 -97.9(2) . . . . ?
O5 Co2 O4 C3 -2.4(2) . . . . ?
O6 Co2 O4 C3 76.5(2) . . . . ?
N3 Co2 O4 C3 169.3(2) . . . . ?
N4 Co2 O4 C3 177.8(4) . . . . ?
O3 Co1 O5 N5 -70.73(15) . . . . ?
O1 Co1 O5 N5 -164.90(14) . . . . ?
O7 Co1 O5 N5 18.97(14) . . . . ?
N1 Co1 O5 N5 95.0(6) . . . . ?
N2 Co1 O5 N5 106.14(15) . . . . ?
O3 Co1 O5 Co2 51.39(8) . . . . ?
O1 Co1 O5 Co2 -42.79(8) . . . . ?
O7 Co1 O5 Co2 141.08(8) . . . . ?
N1 Co1 O5 Co2 -142.9(5) . . . . ?
N2 Co1 O5 Co2 -131.75(8) . . . . ?
O2 Co2 O5 N5 -177.94(13) . . . . ?
O4 Co2 O5 N5 88.90(13) . . . . ?
O6 Co2 O5 N5 1.94(13) . . . . ?
N3 Co2 O5 N5 -35.9(5) . . . . ?
N4 Co2 O5 N5 -91.14(14) . . . . ?
O2 Co2 O5 Co1 55.99(8) . . . . ?
O4 Co2 O5 Co1 -37.17(8) . . . . ?
O6 Co2 O5 Co1 -124.13(9) . . . . ?
N3 Co2 O5 Co1 -162.0(4) . . . . ?
N4 Co2 O5 Co1 142.79(8) . . . . ?
O2 Co2 O6 C17 0.7(9) . . . . ?
O4 Co2 O6 C17 -98.98(18) . . . . ?
O5 Co2 O6 C17 -0.58(18) . . . . ?
N3 Co2 O6 C17 173.23(18) . . . . ?
N4 Co2 O6 C17 91.01(19) . . . . ?
O3 Co1 O7 C19 3.9(2) . . . . ?
O5 Co1 O7 C19 -91.6(2) . . . . ?
O1 Co1 O7 C19 143.2(7) . . . . ?
N1 Co1 O7 C19 95.4(2) . . . . ?
N2 Co1 O7 C19 177.1(2) . . . . ?
O3 Co1 N1 C6 72.6(2) . . . . ?
O5 Co1 N1 C6 -93.2(6) . . . . ?
O1 Co1 N1 C6 166.3(2) . . . . ?
O7 Co1 N1 C6 -17.2(2) . . . . ?
N2 Co1 N1 C6 -104.4(2) . . . . ?
O3 Co1 N1 C5 -48.96(17) . . . . ?
O5 Co1 N1 C5 145.3(5) . . . . ?
O1 Co1 N1 C5 44.73(17) . . . . ?
O7 Co1 N1 C5 -138.78(17) . . . . ?
N2 Co1 N1 C5 134.00(18) . . . . ?
O3 Co1 N1 C7 -166.53(17) . . . . ?
O5 Co1 N1 C7 27.7(6) . . . . ?
O1 Co1 N1 C7 -72.85(17) . . . . ?
O7 Co1 N1 C7 103.65(17) . . . . ?
N2 Co1 N1 C7 16.42(17) . . . . ?
O3 Co1 N2 C9 108.7(6) . . . . ?
O5 Co1 N2 C9 -46.1(2) . . . . ?
O1 Co1 N2 C9 -140.2(2) . . . . ?
O7 Co1 N2 C9 42.4(2) . . . . ?
N1 Co1 N2 C9 132.4(2) . . . . ?
O3 Co1 N2 C10 -129.5(5) . . . . ?
O5 Co1 N2 C10 75.65(18) . . . . ?
O1 Co1 N2 C10 -18.43(18) . . . . ?
O7 Co1 N2 C10 164.21(18) . . . . ?
N1 Co1 N2 C10 -105.77(18) . . . . ?
O3 Co1 N2 C8 -10.5(6) . . . . ?
O5 Co1 N2 C8 -165.37(17) . . . . ?
O1 Co1 N2 C8 100.55(17) . . . . ?
O7 Co1 N2 C8 -76.82(17) . . . . ?
N1 Co1 N2 C8 13.21(17) . . . . ?
O2 Co2 N3 C12 -144.9(2) . . . . ?
O4 Co2 N3 C12 -52.6(2) . . . . ?
O5 Co2 N3 C12 72.9(5) . . . . ?
O6 Co2 N3 C12 35.8(2) . . . . ?
N4 Co2 N3 C12 128.9(2) . . . . ?
O2 Co2 N3 C11 -24.0(2) . . . . ?
O4 Co2 N3 C11 68.3(2) . . . . ?
O5 Co2 N3 C11 -166.2(4) . . . . ?
O6 Co2 N3 C11 156.7(2) . . . . ?
N4 Co2 N3 C11 -110.2(2) . . . . ?
O2 Co2 N3 C13 95.6(2) . . . . ?
O4 Co2 N3 C13 -172.1(2) . . . . ?
O5 Co2 N3 C13 -46.5(5) . . . . ?
O6 Co2 N3 C13 -83.7(2) . . . . ?
N4 Co2 N3 C13 9.4(2) . . . . ?
O2 Co2 N4 C15 165.8(2) . . . . ?
O4 Co2 N4 C15 -109.3(5) . . . . ?
O5 Co2 N4 C15 70.9(2) . . . . ?
O6 Co2 N4 C15 -8.4(2) . . . . ?
N3 Co2 N4 C15 -100.8(2) . . . . ?
O2 Co2 N4 C16 43.1(2) . . . . ?
O4 Co2 N4 C16 127.9(5) . . . . ?
O5 Co2 N4 C16 -51.8(2) . . . . ?
O6 Co2 N4 C16 -131.2(2) . . . . ?
N3 Co2 N4 C16 136.5(2) . . . . ?
O2 Co2 N4 C14 -74.66(19) . . . . ?
O4 Co2 N4 C14 10.2(6) . . . . ?
O5 Co2 N4 C14 -169.60(19) . . . . ?
O6 Co2 N4 C14 111.07(19) . . . . ?
N3 Co2 N4 C14 18.76(19) . . . . ?
Co1 O5 N5 C17 120.7(2) . . . . ?
Co2 O5 N5 C17 -3.3(3) . . . . ?
Co1 O1 C1 O2 10.4(4) . . . . ?
Co1 O1 C1 C2 -168.88(19) . . . . ?
Co2 O2 C1 O1 13.2(4) . . . . ?
Co2 O2 C1 C2 -167.49(19) . . . . ?
Co2 O4 C3 O3 20.7(4) . . . . ?
Co2 O4 C3 C4 -159.28(19) . . . . ?
Co1 O3 C3 O4 8.6(3) . . . . ?
Co1 O3 C3 C4 -171.35(16) . . . . ?
C6 N1 C7 C8 79.2(3) . . . . ?
C5 N1 C7 C8 -163.3(2) . . . . ?
Co1 N1 C7 C8 -44.5(3) . . . . ?
C9 N2 C8 C7 -162.0(2) . . . . ?
C10 N2 C8 C7 79.7(3) . . . . ?
Co1 N2 C8 C7 -41.9(2) . . . . ?
N1 C7 C8 N2 62.0(3) . . . . ?
C12 N3 C13 C14 -158.1(3) . . . . ?
C11 N3 C13 C14 82.5(3) . . . . ?
Co2 N3 C13 C14 -37.6(3) . . . . ?
C15 N4 C14 C13 76.2(3) . . . . ?
C16 N4 C14 C13 -164.5(3) . . . . ?
Co2 N4 C14 C13 -45.4(3) . . . . ?
N3 C13 C14 N4 59.7(4) . . . . ?
Co2 O6 C17 N5 -1.1(3) . . . . ?
Co2 O6 C17 C18 178.8(2) . . . . ?
O5 N5 C17 O6 3.2(4) . . . . ?
O5 N5 C17 C18 -176.7(2) . . . . ?
Co1 O7 C19 N7 -16.9(4) . . . . ?
Co1 O7 C19 N6 165.59(19) . . . . ?
O10 S1 C20 F2 -61.9(3) . . . . ?
O8 S1 C20 F2 60.4(3) . . . . ?
O9 S1 C20 F2 179.6(3) . . . . ?
O10 S1 C20 F3 58.4(3) . . . . ?
O8 S1 C20 F3 -179.4(3) . . . . ?
O9 S1 C20 F3 -60.1(3) . . . . ?
O10 S1 C20 F1 177.5(3) . . . . ?
O8 S1 C20 F1 -60.3(3) . . . . ?
O9 S1 C20 F1 59.0(3) . . . . ?
